data_4032662
loop_
_publ_author_name
'Yan, Qiao'
'Bolte, Benoit'
'Bai, Yuhua'
'Banwell, Martin G.'
'Willis, Anthony C.'
'Carr, Paul D.'

_publ_section_title
;
 Studies on the Photochemical Rearrangements of Enantiomerically Pure,
 Polysubstituted, and Variously Annulated Bicyclo[2.2.2]octenones.
;
_journal_issue 15
_journal_name_full 'The Journal of organic chemistry'
_journal_page_first 8008
_journal_page_last 8022
_journal_paper_doi 10.1021/acs.joc.7b01243
_journal_volume 82
_journal_year 2017
_chemical_absolute_configuration syn
_chemical_compound_source local
_chemical_formula_moiety 'C13 H16 O3'
_chemical_formula_sum 'C13 H16 O3'
_chemical_formula_weight 220.27
_space_group_IT_number 4
_symmetry_cell_setting monoclinic
_symmetry_space_group_name_Hall 'P 2yb'
_symmetry_space_group_name_H-M 'P 1 21 1'
_atom_sites_solution_hydrogens geom
_atom_sites_solution_primary direct
_audit_creation_date 13-08-07
_audit_creation_method CRYSTALS_ver_14.40
_audit_update_record
;
2013-08-07 - Report on C13 H16 O3 
             by Anthony C. Willis
             for   Qiao Yan and Martin Banwell

2013-08-07 - passes checkcif tests with warnings  
;
_cell_angle_alpha 90
_cell_angle_beta 91.1279(17)
_cell_angle_gamma 90
_cell_formula_units_Z 2
_cell_length_a 7.2003(2)
_cell_length_b 8.4682(2)
_cell_length_c 9.4258(3)
_cell_measurement_reflns_used 16630
_cell_measurement_temperature 200
_cell_measurement_theta_max 30
_cell_measurement_theta_min 2.6
_cell_volume 574.61(3)
_computing_cell_refinement 'DENZO/SCALEPACK (Otwinowski & Minor, 1997)'
_computing_data_collection 'COLLECT (Nonius, 2001).'
_computing_data_reduction 'DENZO/SCALEPACK (Otwinowski & Minor, 1997)'
_computing_molecular_graphics
; 
ORTEP-II (Johnson 1976) in teXsan (MSC, 1992-1997)
;
_computing_publication_material 'CRYSTALS (Betteridge et al., 2003)'
_computing_structure_refinement 'CRYSTALS (Betteridge et al., 2003)'
_computing_structure_solution 'SIR92 (Altomare et al., 1994)'
_diffrn_ambient_temperature 200
_diffrn_measured_fraction_theta_full 0.999
_diffrn_measured_fraction_theta_max 0.999
_diffrn_measurement_device Area
_diffrn_measurement_device_type 'Nonius KappaCCD'
_diffrn_measurement_method ' \f and \w scans with CCD '
_diffrn_radiation_monochromator graphite
_diffrn_radiation_type 'Mo K\a'
_diffrn_radiation_wavelength 0.71073
_diffrn_reflns_av_R_equivalents 0.070
_diffrn_reflns_limit_h_max 10
_diffrn_reflns_limit_h_min -10
_diffrn_reflns_limit_k_max 11
_diffrn_reflns_limit_k_min -11
_diffrn_reflns_limit_l_max 13
_diffrn_reflns_limit_l_min -13
_diffrn_reflns_number 26023
_diffrn_reflns_theta_full 29.994
_diffrn_reflns_theta_max 29.994
_diffrn_reflns_theta_min 2.829
_diffrn_standards_number 0
_exptl_absorpt_coefficient_mu 0.089
_exptl_absorpt_correction_T_max 0.99
_exptl_absorpt_correction_T_min 0.91
_exptl_absorpt_correction_type multi-scan
_exptl_absorpt_process_details 'DENZO/SCALEPACK (Otwinowski & Minor, 1997)'
_exptl_crystal_colour colourless
_exptl_crystal_density_diffrn 1.273
_exptl_crystal_density_method 'not measured'
_exptl_crystal_description prism
_exptl_crystal_F_000 236
_exptl_crystal_size_max 0.400
_exptl_crystal_size_mid 0.120
_exptl_crystal_size_min 0.120
_refine_diff_density_max 0.15
_refine_diff_density_min -0.16
_refine_ls_abs_structure_details
;
The enantiomer has been assigned by reference to an unchanging chiral
centre in the synthetic procedure.
;
_refine_ls_extinction_method None
_refine_ls_goodness_of_fit_ref 1.0289
_refine_ls_hydrogen_treatment constr
_refine_ls_matrix_type full
_refine_ls_number_parameters 146
_refine_ls_number_reflns 1766
_refine_ls_number_restraints 1
_refine_ls_R_factor_all 0.0509
_refine_ls_R_factor_gt 0.0478
_refine_ls_shift/su_max 0.0086357
_refine_ls_shift/su_mean 0.0013705
_refine_ls_structure_factor_coef Fsqd
_refine_ls_weighting_details
;
 Method= Modified Sheldrick 
 w=1/[\s^2^(F^2^) + ( 0.12P)^2^ + 0.06P] 
 ,where P=(max(Fo^2^,0) + 2Fc^2^)/3 
;
_refine_ls_weighting_scheme calc
_refine_ls_wR_factor_all 0.1564
_refine_ls_wR_factor_gt 0.1524
_refine_ls_wR_factor_ref 0.1564
_reflns_limit_h_max 10
_reflns_limit_h_min -10
_reflns_limit_k_max 11
_reflns_limit_k_min 0
_reflns_limit_l_max 13
_reflns_limit_l_min 0
_reflns_number_gt 1655
_reflns_number_total 1778
_reflns_threshold_expression I>2.0\s(I)
_oxford_diffrn_Wilson_B_factor 2.96
_oxford_diffrn_Wilson_scale 0.23
_oxford_refine_ls_r_factor_ref 0.0509
_oxford_refine_ls_scale 2.34(5)
_oxford_reflns_number_all 1766
_oxford_reflns_threshold_expression_ref I>-10.0\s(I)
_oxford_structure_analysis_title 'ban1358 At 14:39 on 7/ 8'
_cod_data_source_file jo7b01243_si_002.cif
_cod_data_source_block ban1358_compound_27
_cod_depositor_comments 'Adding full bibliography for 4032648--4032665.cif.'
_cod_original_sg_symbol_Hall 'P 2yb '
_cod_original_sg_symbol_H-M 'P 1 21 1 '
_cod_database_code 4032662

loop_
_symmetry_equiv_pos_as_xyz
x,y,z
-x,y+1/2,-z

loop_
_atom_site_label
_atom_site_type_symbol
_atom_site_fract_x
_atom_site_fract_y
_atom_site_fract_z
_atom_site_U_iso_or_equiv
_atom_site_occupancy
_atom_site_adp_type
_atom_site_refinement_flags_posn
O1 O 0.2373(3) 0.3649(5) 0.7873(3) 0.0629 1.0000 Uani .
O2 O 0.5359(3) 0.5955(3) 0.8889(2) 0.0446 1.0000 Uani .
O3 O 0.7261(4) 0.7603(3) 0.7772(2) 0.0512 1.0000 Uani .
C1 C 0.4053(4) 0.3610(4) 0.7880(3) 0.0409 1.0000 Uani .
C2 C 0.5221(4) 0.2904(3) 0.6709(3) 0.0382 1.0000 Uani .
C3 C 0.6727(3) 0.4122(3) 0.6265(2) 0.0311 1.0000 Uani .
C4 C 0.7742(3) 0.4737(3) 0.7635(2) 0.0315 1.0000 Uani .
C5 C 0.7285(4) 0.3668(4) 0.8932(2) 0.0365 1.0000 Uani .
C6 C 0.5264(4) 0.4250(4) 0.9099(3) 0.0390 1.0000 Uani .
C7 C 0.6854(4) 0.6278(3) 0.8070(3) 0.0387 1.0000 Uani .
C8 C 0.8517(5) 0.4051(6) 1.0217(3) 0.0569 1.0000 Uani .
C9 C 0.8127(4) 0.3438(3) 0.5217(2) 0.0333 1.0000 Uani .
C10 C 0.9253(5) 0.4764(4) 0.4555(3) 0.0502 1.0000 Uani .
C11 C 0.7195(4) 0.2466(4) 0.4036(3) 0.0467 1.0000 Uani .
C12 C 0.7243(4) 0.1942(4) 0.8542(3) 0.0435 1.0000 Uani .
C13 C 0.6181(4) 0.1539(3) 0.7423(3) 0.0450 1.0000 Uani .
H21 H 0.4456 0.2590 0.5904 0.0462 1.0000 Uiso R
H31 H 0.6092 0.5012 0.5809 0.0365 1.0000 Uiso R
H41 H 0.9092 0.4869 0.7456 0.0378 1.0000 Uiso R
H61 H 0.4762 0.3991 1.0018 0.0478 1.0000 Uiso R
H81 H 0.8148 0.3398 1.0995 0.0852 1.0000 Uiso R
H82 H 0.8392 0.5140 1.0495 0.0848 1.0000 Uiso R
H83 H 0.9794 0.3842 1.0006 0.0853 1.0000 Uiso R
H91 H 0.8987 0.2727 0.5748 0.0395 1.0000 Uiso R
H101 H 1.0218 0.4342 0.3981 0.0742 1.0000 Uiso R
H102 H 0.9784 0.5429 0.5278 0.0751 1.0000 Uiso R
H103 H 0.8470 0.5426 0.3953 0.0749 1.0000 Uiso R
H111 H 0.8058 0.2118 0.3333 0.0705 1.0000 Uiso R
H112 H 0.6624 0.1519 0.4421 0.0697 1.0000 Uiso R
H113 H 0.6240 0.3061 0.3535 0.0695 1.0000 Uiso R
H121 H 0.7941 0.1195 0.9075 0.0519 1.0000 Uiso R
H131 H 0.6033 0.0499 0.7101 0.0539 1.0000 Uiso R

loop_
_atom_site_aniso_label
_atom_site_aniso_U_11
_atom_site_aniso_U_22
_atom_site_aniso_U_33
_atom_site_aniso_U_23
_atom_site_aniso_U_13
_atom_site_aniso_U_12
O1 0.0323(9) 0.0813(19) 0.0754(15) 0.0012(14) 0.0093(9) 0.0018(12)
O2 0.0503(11) 0.0346(9) 0.0494(9) -0.0035(8) 0.0136(8) 0.0079(9)
O3 0.0640(14) 0.0281(9) 0.0619(12) -0.0033(9) 0.0084(10) -0.0029(9)
C1 0.0311(10) 0.0391(12) 0.0529(13) 0.0051(11) 0.0099(9) 0.0012(10)
C2 0.0320(10) 0.0351(12) 0.0478(12) -0.0041(9) 0.0046(9) -0.0050(9)
C3 0.0301(9) 0.0254(9) 0.0378(10) 0.0006(8) 0.0013(7) 0.0011(8)
C4 0.0315(10) 0.0274(9) 0.0355(10) 0.0000(7) 0.0019(7) -0.0013(8)
C5 0.0369(11) 0.0367(12) 0.0360(10) 0.0063(9) 0.0031(8) 0.0048(10)
C6 0.0404(12) 0.0357(12) 0.0412(11) 0.0042(9) 0.0093(9) 0.0064(10)
C7 0.0447(13) 0.0322(11) 0.0392(11) -0.0036(9) 0.0012(9) 0.0008(10)
C8 0.0543(17) 0.078(2) 0.0379(12) 0.0072(14) -0.0050(11) 0.0064(17)
C9 0.0342(10) 0.0303(10) 0.0356(9) -0.0020(8) 0.0030(7) 0.0005(9)
C10 0.0547(17) 0.0493(16) 0.0471(14) -0.0005(11) 0.0154(12) -0.0122(14)
C11 0.0491(14) 0.0491(16) 0.0417(12) -0.0100(11) -0.0017(10) 0.0009(13)
C12 0.0415(13) 0.0357(13) 0.0537(14) 0.0137(11) 0.0114(10) 0.0082(11)
C13 0.0475(14) 0.0274(11) 0.0607(15) 0.0013(10) 0.0172(11) -0.0026(10)

loop_
_atom_type_symbol
_atom_type_scat_dispersion_real
_atom_type_scat_dispersion_imag
_atom_type_scat_Cromer_Mann_a1
_atom_type_scat_Cromer_Mann_b1
_atom_type_scat_Cromer_Mann_a2
_atom_type_scat_Cromer_Mann_b2
_atom_type_scat_Cromer_Mann_a3
_atom_type_scat_Cromer_Mann_b3
_atom_type_scat_Cromer_Mann_a4
_atom_type_scat_Cromer_Mann_b4
_atom_type_scat_Cromer_Mann_c
_atom_type_scat_source
C 0.0033 0.0016 2.3100 20.8439 1.0200 10.2075 1.5886 0.5687 0.8650 51.6512 0.2156 'International Tables Vol C 4.2.6.8 and 6.1.1.4'
H 0.0000 0.0000 0.4930 10.5109 0.3229 26.1257 0.1402 3.1424 0.0408 57.7998 0.0030 'International Tables Vol C 4.2.6.8 and 6.1.1.4'
O 0.0106 0.0060 3.0485 13.2771 2.2868 5.7011 1.5463 0.3239 0.8670 32.9089 0.2508 'International Tables Vol C 4.2.6.8 and 6.1.1.4'

loop_
_geom_angle_atom_site_label_1
_geom_angle_atom_site_label_2
_geom_angle_atom_site_label_3
_geom_angle
_geom_angle_publ_flag
C6 O2 C7 108.4(2) yes
O1 C1 C2 125.0(3) yes
O1 C1 C6 123.4(3) yes
C2 C1 C6 111.7(2) yes
C1 C2 C3 109.4(2) yes
C1 C2 C13 103.5(2) yes
C3 C2 C13 108.3(2) yes
C1 C2 H21 111.3 no
C3 C2 H21 111.1 no
C13 C2 H21 113.0 no
C2 C3 C4 108.40(19) yes
C2 C3 C9 113.0(2) yes
C4 C3 C9 110.76(18) yes
C2 C3 H31 107.8 no
C4 C3 H31 108.3 no
C9 C3 H31 108.3 no
C3 C4 C5 110.58(19) yes
C3 C4 C7 108.57(19) yes
C5 C4 C7 101.0(2) yes
C3 C4 H41 109.9 no
C5 C4 H41 114.8 no
C7 C4 H41 111.6 no
C4 C5 C6 96.24(19) yes
C4 C5 C8 111.8(3) yes
C6 C5 C8 112.7(2) yes
C4 C5 C12 112.0(2) yes
C6 C5 C12 108.6(2) yes
C8 C5 C12 114.2(3) yes
C5 C6 C1 109.5(2) yes
C5 C6 O2 104.7(2) yes
C1 C6 O2 106.0(2) yes
C5 C6 H61 112.8 no
C1 C6 H61 112.0 no
O2 C6 H61 111.3 no
C4 C7 O2 108.8(2) yes
C4 C7 O3 129.7(3) yes
O2 C7 O3 121.4(3) yes
C5 C8 H81 108.6 no
C5 C8 H82 111.4 no
H81 C8 H82 108.4 no
C5 C8 H83 109.9 no
H81 C8 H83 109.4 no
H82 C8 H83 109.1 no
C3 C9 C10 110.3(2) yes
C3 C9 C11 112.7(2) yes
C10 C9 C11 109.1(2) yes
C3 C9 H91 108.4 no
C10 C9 H91 108.8 no
C11 C9 H91 107.5 no
C9 C10 H101 110.7 no
C9 C10 H102 110.4 no
H101 C10 H102 109.7 no
C9 C10 H103 110.9 no
H101 C10 H103 107.8 no
H102 C10 H103 107.2 no
C9 C11 H111 112.7 no
C9 C11 H112 110.8 no
H111 C11 H112 106.7 no
C9 C11 H113 111.9 no
H111 C11 H113 106.5 no
H112 C11 H113 107.9 no
C5 C12 C13 116.7(2) yes
C5 C12 H121 120.7 no
C13 C12 H121 122.6 no
C2 C13 C12 114.1(3) yes
C2 C13 H131 122.1 no
C12 C13 H131 123.8 no

loop_
_geom_bond_atom_site_label_1
_geom_bond_atom_site_label_2
_geom_bond_distance
_geom_bond_publ_flag
O1 C1 1.210(3) yes
O2 C6 1.459(4) yes
O2 C7 1.365(3) yes
O3 C7 1.194(4) yes
C1 C2 1.523(4) yes
C1 C6 1.528(4) yes
C2 C3 1.560(3) yes
C2 C13 1.499(4) yes
C2 H21 0.966 no
C3 C4 1.560(3) yes
C3 C9 1.538(3) yes
C3 H31 0.977 no
C4 C5 1.562(3) yes
C4 C7 1.513(3) yes
C4 H41 0.996 no
C5 C6 1.547(4) yes
C5 C8 1.523(4) yes
C5 C12 1.507(4) yes
C6 H61 0.970 no
C8 H81 0.960 no
C8 H82 0.963 no
C8 H83 0.961 no
C9 C10 1.526(4) yes
C9 C11 1.529(4) yes
C9 H91 0.992 no
C10 H101 0.958 no
C10 H102 0.958 no
C10 H103 0.970 no
C11 H111 0.964 no
C11 H112 0.974 no
C11 H113 0.969 no
C12 C13 1.335(5) yes
C12 H121 0.946 no
C13 H131 0.937 no

loop_
_geom_contact_atom_site_label_1
_geom_contact_atom_site_label_2
_geom_contact_distance
_geom_contact_site_symmetry_2
_geom_contact_publ_flag
O1 C4 3.462(3) 1_455 no
O1 C8 3.598(4) 1_455 no
O2 C12 3.202(4) 2_657 no
O2 C6 3.408(4) 2_657 no
O2 C11 3.524(4) 2_656 no
O3 C13 3.437(4) 1_565 no

loop_
_geom_torsion_atom_site_label_1
_geom_torsion_atom_site_label_2
_geom_torsion_atom_site_label_3
_geom_torsion_atom_site_label_4
_geom_torsion
_geom_torsion_publ_flag
O1 C1 C2 C3 129.4(4) no
O1 C1 C2 C13 -115.4(4) no
O1 C1 C6 O2 -80.7(4) no
O1 C1 C6 C5 166.8(4) no
O2 C6 C1 C2 100.3(3) no
O2 C6 C5 C4 -41.6(2) no
O2 C6 C5 C8 75.1(3) no
O2 C6 C5 C12 -157.4(2) no
O2 C7 C4 C3 86.0(2) no
O2 C7 C4 C5 -30.4(3) no
O3 C7 O2 C6 -178.2(3) no
O3 C7 C4 C3 -92.2(3) no
O3 C7 C4 C5 151.4(3) no
C1 C2 C3 C4 49.7(3) no
C1 C2 C3 C9 172.9(2) no
C1 C2 C13 C12 -59.3(3) no
C1 C6 O2 C7 -90.2(3) no
C1 C6 C5 C4 71.8(3) no
C1 C6 C5 C8 -171.5(3) no
C1 C6 C5 C12 -44.0(3) no
C2 C1 C6 C5 -12.2(3) no
C2 C3 C4 C5 13.8(3) no
C2 C3 C4 C7 -96.2(2) no
C2 C3 C9 C10 166.3(2) no
C2 C3 C9 C11 44.1(3) no
C2 C13 C12 C5 1.3(4) no
C3 C2 C1 C6 -51.6(3) no
C3 C2 C13 C12 56.7(3) no
C3 C4 C5 C6 -72.9(2) no
C3 C4 C5 C8 169.6(2) no
C3 C4 C5 C12 40.1(3) no
C4 C3 C2 C13 -62.4(3) no
C4 C3 C9 C10 -71.8(3) no
C4 C3 C9 C11 166.0(2) no
C4 C5 C12 C13 -51.8(3) no
C4 C7 O2 C6 3.4(3) no
C5 C4 C3 C9 -110.8(2) no
C5 C6 O2 C7 25.6(3) no
C6 C1 C2 C13 63.6(3) no
C6 C5 C4 C7 41.9(2) no
C6 C5 C12 C13 53.2(3) no
C7 C4 C3 C9 139.2(2) no
C7 C4 C5 C8 -75.5(3) no
C7 C4 C5 C12 154.9(2) no
C8 C5 C12 C13 179.9(3) no
C9 C3 C2 C13 60.8(3) no

loop_
_oxford_twin_element_scale_factors
0.784(4)
0.216(4)
